data_2000450
loop_
_publ_author_name
'Singh, P.'
'Levine, S. G.'
'Kasdorf, K.'

_publ_section_title
;
 Structures of 4\b-(nitromethyl)-2\a,6\a-diphenyl-4\a-piperidinol and
 4\b-(nitromethyl)-2\b,6\b-diphenyl-4\a-piperidinol
;
_journal_issue 11
_journal_name_full 'Acta Crystallographica Section C'
_journal_page_first 1996
_journal_page_last 2000
_journal_paper_doi 10.1107/S0108270192003482
_journal_volume 48
_journal_year 1992
_chemical_formula_sum 'C18 H20 N2 O3'
_space_group_crystal_system triclinic
_space_group_IT_number 2
_space_group_name_Hall '-P 1'
_space_group_name_H-M_alt 'P -1'
_cell_angle_alpha 68.42(4)
_cell_angle_beta 89.46(4)
_cell_angle_gamma 79.82(3)
_cell_formula_units_Z 2
_cell_length_a 5.573(2)
_cell_length_b 11.852(6)
_cell_length_c 13.440(7)
_cell_volume 811.0(7)
_diffrn_radiation_type Mo
_diffrn_radiation_wavelength 0.71069
_exptl_absorpt_coefficient_mu 0.08
_exptl_crystal_density_diffrn 1.28
_exptl_crystal_F_000 664
_cod_data_source_file cr0293.cif
_cod_data_source_block cr0293b
_cod_depositor_comments
;
 Updating space group information and adding the symmetry operation list.

 Antanas Vaitkus,
 2018-06-14
;
_cod_original_cell_volume 810.9(6)
_cod_database_code 2000450

loop_
_space_group_symop_id
_space_group_symop_operation_xyz
1 x,y,z
2 -x,-y,-z

loop_
_atom_site_label
_atom_site_fract_x
_atom_site_fract_y
_atom_site_fract_z
_atom_site_U_iso_or_equiv
O(1) .5824(3) .37870(10) .58700(10) .0770(10)
O(2) .1998(3) .3810(2) .59900(10) .0830(10)
N(1) .4002(3) .34070(10) .57710(10) .0510(10)
C(1) .4239(3) .2388(2) .53540(10) .0430(10)
C(2) .2393(3) .26580(10) .44230(10) .0360(10)
O(3) -.0011(2) .26130(10) .47890(10) .0480(10)
C(3) .3018(3) .16130(10) .40090(10) .0380(10)
C(4) .1452(3) .18430(10) .30000(10) .0380(10)
N(2) .1785(3) .30300(10) .21900(10) .0400(10)
C(5) .0909(3) .40640(10) .25310(10) .0390(10)
C(6) .2473(3) .38930(10) .35190(10) .0380(10)
C(7) .2153(3) .08150(10) .25870(10) .0360(10)
C(8) .4183(3) .0755(2) .19940(10) .0450(10)
C(9) .4797(4) -.0185(2) .1611(2) .0540(10)
C10 .3405(4) -.1087(2) .1820(2) .0560(10)
C11 .1415(4) -.1051(2) .2422(2) .0550(10)
C12 .0791(3) -.0111(2) .28050(10) .0450(10)
C13 .0993(3) .52820(10) .16310(10) .0380(10)
C14 -.0919(4) .6266(2) .1420(2) .0510(10)
C15 -.0838(4) .7388(2) .0613(2) .0620(10)
C16 .1121(4) .7548(2) -.00020(10) .0550(10)
C17 .3041(4) .6587(2) .0205(2) .0650(10)
C18 .2972(4) .5461(2) .1017(2) .0600(10)
H(1A) .597(3) .2272(15) .5129(14) .063(5)
H(1B) .401(3) .1687(14) .5944(12) .052(5)
H(103) -.032(4) .3148(18) .5052(16) .083(6)
H(3A) .476(3) .1511(14) .3841(12) .039(4)
H(3B) .274(3) .0839(14) .4573(13) .048(5)
H(4) -.029(3) .1873(14) .3207(12) .048(5)
H(1N2) .100(3) .3145(13) .1597(12) .040(4)
H(5) -.074(3) .4053(14) .2729(12) .037(4)
H(6A) .419(3) .3923(15) .3310(13) .045(5)
H(6B) .194(3) .4552(13) .3756(12) .041(4)
H(8) .510(3) .1400(16) .1849(14) .057(5)
H(9) .621(3) -.0203(17) .1215(15) .061(6)
H(10) .387(3) -.1726(15) .1553(14) .058(5)
H(11) .051(3) -.1658(17) .2609(15) .062(6)
H(12) -.063(3) -.0051(14) .3194(12) .052(5)
H(14) -.229(4) .6155(17) .1833(15) .062(6)
H(15) -.217(4) .8003(18) .0464(16) .095(7)
H(16) .118(3) .8317(14) -.0574(13) .052(5)
H(17) .436(4) .6651(19) -.0238(16) .087(6)
H(18) .438(4) .4832(18) .1148(16) .091(7)
